data_2242325
loop_
_publ_author_name
'Djedouani, Amel'
'Anak, Barkahem'
'Tabti, Salima'
'Cleymand, Franck'
'Fran\,cois, Michel'
'Fleutot, Solenne'

_publ_section_title
;
 Crystal structure and DFT study of the zwitterionic form of
 3-{(<i>E</i>)-1-[(4-ethoxyphenyl)iminiumyl]ethyl}-6-methyl-2-oxo-2<i>H</i>-pyran-4-olate
;
_journal_issue 2
_journal_name_full 'Acta Crystallographica Section E'
_journal_page_first 172
_journal_page_last 175
_journal_paper_doi 10.1107/S2056989018000919
_journal_volume 74
_journal_year 2018
_chemical_formula_iupac 'C16 H17 N O4'
_chemical_formula_moiety 'C16 H17 N O4'
_chemical_formula_sum 'C16 H17 N O4'
_chemical_formula_weight 287.30
_chemical_name_systematic (<i>E</i>)-6-methyl-2-oxo-3-[1-(<i>p</i>-ethoxyiminio)ethyl]-2<i>H</i>-pyran-4-olate
_space_group_crystal_system monoclinic
_space_group_IT_number 15
_space_group_name_Hall '-C 2yc'
_space_group_name_H-M_alt 'C 1 2/c 1'
_symmetry_space_group_name_Hall '-C 2yc'
_symmetry_space_group_name_H-M 'C 1 2/c 1'
_atom_sites_solution_hydrogens mixed
_atom_sites_solution_primary direct
_atom_sites_solution_secondary difmap
_audit_creation_method SHELXL-2016/6
_cell_angle_alpha 90
_cell_angle_beta 105.564(2)
_cell_angle_gamma 90
_cell_formula_units_Z 8
_cell_length_a 21.0983(13)
_cell_length_b 7.7792(5)
_cell_length_c 17.7036(11)
_cell_measurement_reflns_used 18962
_cell_measurement_temperature 100(2)
_cell_measurement_theta_max 27.54
_cell_measurement_theta_min 2.0
_cell_volume 2799.1(3)
_computing_cell_refinement
;
SAINT (Bruker, 2004)
;
_computing_data_collection
;
APEX2 (Bruker, 2004)
;
_computing_data_reduction
;
SAINT (Bruker, 2004)
;
_computing_molecular_graphics
;
Mercury (Macrae <i>et al.</i>,  2008)
;
_computing_publication_material
;
<i>SHELXL2016/6</i> (Sheldrick, 2015), PLATON (Spek, 2009) and
publCIF (Westrip, 2010)
;
_computing_structure_refinement
;
<i>SHELXL2016/6</i> (Sheldrick, 2015)
;
_computing_structure_solution
;
<i>SHELXS2016/6</i> (Sheldrick, 2008)
;
_diffrn_ambient_temperature 100(2)
_diffrn_measured_fraction_theta_full 0.998
_diffrn_measured_fraction_theta_max 0.998
_diffrn_measurement_device_type 'Bruker APEXII QUAZAR CCD'
_diffrn_measurement_method 'f\ and \w scans'
_diffrn_radiation_monochromator graphite
_diffrn_radiation_source ImuS
_diffrn_radiation_type MoK\a
_diffrn_radiation_wavelength 0.71073
_diffrn_reflns_av_R_equivalents 0.0369
_diffrn_reflns_limit_h_max 26
_diffrn_reflns_limit_h_min -16
_diffrn_reflns_limit_k_max 9
_diffrn_reflns_limit_k_min -9
_diffrn_reflns_limit_l_max 21
_diffrn_reflns_limit_l_min -21
_diffrn_reflns_number 17108
_diffrn_reflns_theta_full 25.242
_diffrn_reflns_theta_max 25.989
_diffrn_reflns_theta_min 2.004
_exptl_absorpt_coefficient_mu 0.098
_exptl_absorpt_correction_T_max 0.7456
_exptl_absorpt_correction_T_min 0.5963
_exptl_absorpt_correction_type multi-scan
_exptl_absorpt_process_details
;
(SADABS; Bruker, 2004)
;
_exptl_crystal_colour colorless
_exptl_crystal_density_diffrn 1.364
_exptl_crystal_description plate
_exptl_crystal_F_000 1216
_exptl_crystal_size_max 0.180
_exptl_crystal_size_mid 0.080
_exptl_crystal_size_min 0.030
_refine_diff_density_max 0.233
_refine_diff_density_min -0.208
_refine_ls_extinction_method none
_refine_ls_goodness_of_fit_ref 1.070
_refine_ls_hydrogen_treatment mixed
_refine_ls_matrix_type full
_refine_ls_number_parameters 197
_refine_ls_number_reflns 2750
_refine_ls_number_restraints 0
_refine_ls_restrained_S_all 1.070
_refine_ls_R_factor_all 0.0450
_refine_ls_R_factor_gt 0.0354
_refine_ls_shift/su_max 0.000
_refine_ls_shift/su_mean 0.000
_refine_ls_structure_factor_coef Fsqd
_refine_ls_weighting_details 'w=1/[\s^2^(Fo^2^)+(0.0419P)^2^+2.3424P] where P=(Fo^2^+2Fc^2^)/3'
_refine_ls_weighting_scheme calc
_refine_ls_wR_factor_gt 0.0903
_refine_ls_wR_factor_ref 0.0939
_reflns_number_gt 2315
_reflns_number_total 2750
_reflns_threshold_expression 'I > 2\s(I)'
_cod_data_source_file ex2003sup1.cif
_cod_data_source_block I
_cod_database_code 2242325
_shelx_space_group_comment
;
The symmetry employed for this shelxl refinement is uniquely defined
by the following loop, which should always be used as a source of
symmetry information in preference to the above space-group names.
They are only intended as comments.
;

loop_
_space_group_symop_operation_xyz
'x, y, z'
'-x, y, -z+1/2'
'x+1/2, y+1/2, z'
'-x+1/2, y+1/2, -z+1/2'
'-x, -y, -z'
'x, -y, z-1/2'
'-x+1/2, -y+1/2, -z'
'x+1/2, -y+1/2, z-1/2'

loop_
_atom_site_type_symbol
_atom_site_label
_atom_site_fract_x
_atom_site_fract_y
_atom_site_fract_z
_atom_site_U_iso_or_equiv
_atom_site_adp_type
_atom_site_calc_flag
_atom_site_occupancy
O O1 0.37595(5) -0.09851(12) 0.25430(5) 0.0178(2) Uani d 1
O O2 0.46409(5) 0.36094(13) 0.13692(6) 0.0223(2) Uani d 1
O O3 0.48126(5) 0.09177(13) 0.11188(5) 0.0203(2) Uani d 1
O O4 0.28470(5) 0.53164(13) 0.53959(6) 0.0195(2) Uani d 1
N N1 0.35473(6) 0.20560(15) 0.29392(7) 0.0167(3) Uani d 1
H H1N 0.3533(9) 0.090(2) 0.2929(10) 0.033(5) Uiso d 1
C C1 0.51239(8) -0.1830(2) 0.07643(9) 0.0261(4) Uani d 1
H H1A 0.558974 -0.151115 0.094154 0.039 Uiso calc 1
H H1B 0.495675 -0.158824 0.020257 0.039 Uiso calc 1
H H1C 0.507565 -0.305845 0.085797 0.039 Uiso calc 1
C C2 0.47443(7) -0.08168(19) 0.12051(8) 0.0186(3) Uani d 1
C C3 0.43857(7) -0.14438(18) 0.16567(8) 0.0179(3) Uani d 1
H H3 0.433601 -0.265332 0.168807 0.021 Uiso calc 1
C C4 0.40712(6) -0.03355(17) 0.20989(8) 0.0154(3) Uani d 1
C C5 0.41363(6) 0.14995(17) 0.20071(7) 0.0153(3) Uani d 1
C C6 0.45203(6) 0.21302(18) 0.15026(8) 0.0169(3) Uani d 1
C C7 0.38639(6) 0.26807(18) 0.24515(8) 0.0162(3) Uani d 1
C C8 0.39081(7) 0.45891(18) 0.23821(8) 0.0203(3) Uani d 1
H H8C 0.374124 0.492541 0.183088 0.031 Uiso calc 1
H H8B 0.436806 0.495022 0.257827 0.031 Uiso calc 1
H H8A 0.364402 0.514294 0.269172 0.031 Uiso calc 1
C C9 0.33460(7) 0.29881(17) 0.35356(8) 0.0164(3) Uani d 1
C C10 0.26863(7) 0.30913(17) 0.35148(8) 0.0171(3) Uani d 1
H H10 0.236228 0.263353 0.308090 0.020 Uiso calc 1
C C11 0.24977(7) 0.38655(17) 0.41296(8) 0.0173(3) Uani d 1
H H11 0.204561 0.393367 0.411788 0.021 Uiso calc 1
C C12 0.29738(7) 0.45369(17) 0.47593(8) 0.0166(3) Uani d 1
C C13 0.36385(7) 0.44554(18) 0.47719(8) 0.0193(3) Uani d 1
H H13 0.396300 0.493437 0.519946 0.023 Uiso calc 1
C C14 0.38224(7) 0.36797(18) 0.41637(8) 0.0186(3) Uani d 1
H H14 0.427417 0.361699 0.417316 0.022 Uiso calc 1
C C15 0.21698(7) 0.56107(18) 0.53868(8) 0.0193(3) Uani d 1
H H15A 0.192613 0.451001 0.533117 0.023 Uiso calc 1
H H15B 0.195276 0.637069 0.494438 0.023 Uiso calc 1
C C16 0.21851(7) 0.64530(19) 0.61584(9) 0.0224(3) Uani d 1
H H16A 0.245376 0.749760 0.622067 0.034 Uiso calc 1
H H16B 0.237520 0.565599 0.658818 0.034 Uiso calc 1
H H16C 0.173613 0.675273 0.616796 0.034 Uiso calc 1

loop_
_atom_site_aniso_label
_atom_site_aniso_U_11
_atom_site_aniso_U_22
_atom_site_aniso_U_33
_atom_site_aniso_U_12
_atom_site_aniso_U_13
_atom_site_aniso_U_23
O1 0.0187(5) 0.0183(5) 0.0179(5) -0.0034(4) 0.0075(4) 0.0023(4)
O2 0.0232(5) 0.0233(5) 0.0203(5) -0.0055(4) 0.0056(4) 0.0058(4)
O3 0.0226(5) 0.0243(5) 0.0155(5) -0.0066(4) 0.0077(4) -0.0002(4)
O4 0.0167(5) 0.0222(5) 0.0200(5) 0.0015(4) 0.0058(4) -0.0013(4)
N1 0.0170(6) 0.0156(6) 0.0179(6) -0.0009(5) 0.0052(5) 0.0022(5)
C1 0.0239(8) 0.0343(9) 0.0214(8) -0.0039(7) 0.0083(6) -0.0058(6)
C2 0.0168(7) 0.0232(7) 0.0133(7) -0.0027(6) -0.0003(6) -0.0006(6)
C3 0.0180(7) 0.0186(7) 0.0155(7) -0.0022(6) 0.0017(6) 0.0012(5)
C4 0.0116(6) 0.0202(7) 0.0121(6) -0.0029(5) -0.0008(5) 0.0018(5)
C5 0.0125(6) 0.0188(7) 0.0122(6) -0.0023(5) -0.0008(5) 0.0024(5)
C6 0.0139(7) 0.0232(7) 0.0108(6) -0.0028(6) -0.0016(5) 0.0022(5)
C7 0.0118(6) 0.0199(7) 0.0135(7) -0.0020(5) -0.0022(5) 0.0035(5)
C8 0.0221(7) 0.0183(7) 0.0197(7) -0.0007(6) 0.0040(6) 0.0036(5)
C9 0.0183(7) 0.0137(6) 0.0175(7) 0.0006(5) 0.0056(6) 0.0039(5)
C10 0.0170(7) 0.0148(6) 0.0175(7) -0.0012(5) 0.0012(6) 0.0031(5)
C11 0.0146(7) 0.0164(7) 0.0209(7) 0.0020(5) 0.0045(6) 0.0038(5)
C12 0.0199(7) 0.0141(6) 0.0166(7) 0.0022(5) 0.0063(6) 0.0026(5)
C13 0.0170(7) 0.0197(7) 0.0198(7) -0.0002(6) 0.0024(6) -0.0001(6)
C14 0.0137(7) 0.0213(7) 0.0210(7) 0.0010(6) 0.0048(6) 0.0030(6)
C15 0.0165(7) 0.0189(7) 0.0238(8) 0.0021(5) 0.0079(6) 0.0037(6)
C16 0.0221(7) 0.0211(7) 0.0266(8) 0.0021(6) 0.0112(6) 0.0024(6)

loop_
_atom_type_symbol
_atom_type_description
_atom_type_scat_dispersion_real
_atom_type_scat_dispersion_imag
_atom_type_scat_source
C C 0.0033 0.0016 'International Tables Vol C Tables 4.2.6.8 and 6.1.1.4'
H H 0.0000 0.0000 'International Tables Vol C Tables 4.2.6.8 and 6.1.1.4'
N N 0.0061 0.0033 'International Tables Vol C Tables 4.2.6.8 and 6.1.1.4'
O O 0.0106 0.0060 'International Tables Vol C Tables 4.2.6.8 and 6.1.1.4'

loop_
_geom_angle_atom_site_label_1
_geom_angle_atom_site_label_2
_geom_angle_atom_site_label_3
_geom_angle
C2 O3 C6 122.46(11)
C12 O4 C15 118.24(11)
C7 N1 C9 126.68(12)
C7 N1 H1N 112.0(11)
C9 N1 H1N 120.3(11)
C2 C1 H1A 109.5
C2 C1 H1B 109.5
H1A C1 H1B 109.5
C2 C1 H1C 109.5
H1A C1 H1C 109.5
H1B C1 H1C 109.5
C3 C2 O3 121.42(13)
C3 C2 C1 126.45(14)
O3 C2 C1 112.10(12)
C2 C3 C4 121.71(13)
C2 C3 H3 119.1
C4 C3 H3 119.1
O1 C4 C3 119.56(12)
O1 C4 C5 123.19(13)
C3 C4 C5 117.25(12)
C7 C5 C6 119.89(12)
C7 C5 C4 120.58(12)
C6 C5 C4 119.38(13)
O2 C6 O3 113.66(12)
O2 C6 C5 128.60(14)
O3 C6 C5 117.73(12)
N1 C7 C5 118.27(13)
N1 C7 C8 118.28(13)
C5 C7 C8 123.44(12)
C7 C8 H8C 109.5
C7 C8 H8B 109.5
H8C C8 H8B 109.5
C7 C8 H8A 109.5
H8C C8 H8A 109.5
H8B C8 H8A 109.5
C10 C9 C14 120.28(13)
C10 C9 N1 120.22(12)
C14 C9 N1 119.34(12)
C9 C10 C11 120.03(13)
C9 C10 H10 120.0
C11 C10 H10 120.0
C12 C11 C10 119.60(13)
C12 C11 H11 120.2
C10 C11 H11 120.2
O4 C12 C11 124.71(13)
O4 C12 C13 115.09(12)
C11 C12 C13 120.19(13)
C14 C13 C12 119.94(13)
C14 C13 H13 120.0
C12 C13 H13 120.0
C13 C14 C9 119.95(13)
C13 C14 H14 120.0
C9 C14 H14 120.0
O4 C15 C16 106.17(11)
O4 C15 H15A 110.5
C16 C15 H15A 110.5
O4 C15 H15B 110.5
C16 C15 H15B 110.5
H15A C15 H15B 108.7
C15 C16 H16A 109.5
C15 C16 H16B 109.5
H16A C16 H16B 109.5
C15 C16 H16C 109.5
H16A C16 H16C 109.5
H16B C16 H16C 109.5

loop_
_geom_bond_atom_site_label_1
_geom_bond_atom_site_label_2
_geom_bond_distance
O1 C4 1.2585(16)
O2 C6 1.2154(17)
O3 C2 1.3698(17)
O3 C6 1.3988(18)
O4 C12 1.3680(16)
O4 C15 1.4427(16)
N1 C7 1.3182(18)
N1 C9 1.4358(18)
N1 H1N 0.902(19)
C1 C2 1.486(2)
C1 H1A 0.9800
C1 H1B 0.9800
C1 H1C 0.9800
C2 C3 1.332(2)
C3 C4 1.440(2)
C3 H3 0.9500
C4 C5 1.4474(19)
C5 C7 1.427(2)
C5 C6 1.4431(19)
C7 C8 1.4946(19)
C8 H8C 0.9800
C8 H8B 0.9800
C8 H8A 0.9800
C9 C10 1.385(2)
C9 C14 1.392(2)
C10 C11 1.392(2)
C10 H10 0.9500
C11 C12 1.387(2)
C11 H11 0.9500
C12 C13 1.398(2)
C13 C14 1.378(2)
C13 H13 0.9500
C14 H14 0.9500
C15 C16 1.508(2)
C15 H15A 0.9900
C15 H15B 0.9900
C16 H16A 0.9800
C16 H16B 0.9800
C16 H16C 0.9800

loop_
_geom_hbond_atom_site_label_D
_geom_hbond_atom_site_label_H
_geom_hbond_atom_site_label_A
_geom_hbond_site_symmetry_A
_geom_hbond_distance_DH
_geom_hbond_distance_HA
_geom_hbond_distance_DA
_geom_hbond_angle_DHA
N1 H1N O1 . 0.90(2) 1.74(2) 2.5411(15) 147(2)
C1 H1B O3 5_655 0.98 2.57 3.4461(18) 149
C8 H8B O2 2_655 0.98 2.62 3.3478(17) 132
C10 H10 O1 4 0.95 2.56 3.2035(16) 125
C13 H13 O2 6_566 0.95 2.46 3.3950(17) 170
C15 H15A Cg1 7_556 0.99 2.74 3.618(2) 149

loop_
_geom_torsion_atom_site_label_1
_geom_torsion_atom_site_label_2
_geom_torsion_atom_site_label_3
_geom_torsion_atom_site_label_4
_geom_torsion
C6 O3 C2 C3 0.80(19)
C6 O3 C2 C1 -177.59(11)
O3 C2 C3 C4 -2.3(2)
C1 C2 C3 C4 175.89(13)
C2 C3 C4 O1 -177.10(12)
C2 C3 C4 C5 2.62(19)
O1 C4 C5 C7 2.5(2)
C3 C4 C5 C7 -177.19(12)
O1 C4 C5 C6 178.11(12)
C3 C4 C5 C6 -1.60(18)
C2 O3 C6 O2 178.87(11)
C2 O3 C6 C5 0.19(18)
C7 C5 C6 O2 -2.5(2)
C4 C5 C6 O2 -178.17(13)
C7 C5 C6 O3 175.91(11)
C4 C5 C6 O3 0.28(18)
C9 N1 C7 C5 167.68(12)
C9 N1 C7 C8 -13.4(2)
C6 C5 C7 N1 -176.26(12)
C4 C5 C7 N1 -0.68(18)
C6 C5 C7 C8 4.91(19)
C4 C5 C7 C8 -179.52(12)
C7 N1 C9 C10 119.67(15)
C7 N1 C9 C14 -64.93(18)
C14 C9 C10 C11 -1.0(2)
N1 C9 C10 C11 174.36(12)
C9 C10 C11 C12 0.3(2)
C15 O4 C12 C11 -5.99(19)
C15 O4 C12 C13 173.59(12)
C10 C11 C12 O4 -179.66(12)
C10 C11 C12 C13 0.8(2)
O4 C12 C13 C14 179.28(12)
C11 C12 C13 C14 -1.1(2)
C12 C13 C14 C9 0.4(2)
C10 C9 C14 C13 0.7(2)
N1 C9 C14 C13 -174.74(12)
C12 O4 C15 C16 179.27(11)

_cod_database_fobs_code 2242325
